data_2211522
loop_
_publ_author_name
'Fischer, Andreas'

_publ_section_title
;
 (<i>R</i>)-Phenylethanaminium fluoride monohydrate
;
_journal_coeditor_code LH2251
_journal_issue 12
_journal_name_full 'Acta Crystallographica Section E'
_journal_page_first o5834
_journal_page_last o5835
_journal_paper_doi 10.1107/S1600536806049117
_journal_volume 62
_journal_year 2006
_chemical_formula_iupac 'C8 H12 N +, F -, H2 O'
_chemical_formula_moiety 'C8 H12 N +, F -, H2 O'
_chemical_formula_sum 'C8 H14 F N O'
_chemical_formula_weight 159.204
_chemical_name_systematic ?
_space_group_IT_number 19
_symmetry_cell_setting orthorhombic
_symmetry_space_group_name_Hall 'P 2ac 2ab'
_symmetry_space_group_name_H-M 'P 21 21 21'
_atom_sites_solution_primary direct
_atom_sites_solution_secondary difmap
_cell_angle_alpha 90.00
_cell_angle_beta 90.00
_cell_angle_gamma 90.00
_cell_formula_units_Z 4
_cell_length_a 6.1754(2)
_cell_length_b 6.6276(5)
_cell_length_c 22.772(2)
_cell_measurement_reflns_used 66
_cell_measurement_temperature 299
_cell_measurement_theta_max 17.0
_cell_measurement_theta_min 4.6
_cell_volume 932.01(11)
_computing_cell_refinement 'DIRAX/LSQ (Duisenberg, 1992)'
_computing_data_collection 'COLLECT (Nonius, 1999)'
_computing_data_reduction 'EvalCCD (Duisenberg <i>et al.</i>,  2003)'
_computing_molecular_graphics 'DIAMOND (Brandenburg, 2006)'
_computing_publication_material 'maXus (Mackay <i>et al.</i>,  1999)'
_computing_structure_refinement 'SHELXL97 (Sheldrick, 1997)'
_computing_structure_solution 'SHELXS97 (Sheldrick, 1997)'
_diffrn_measured_fraction_theta_full 0.984
_diffrn_measured_fraction_theta_max 0.984
_diffrn_measurement_device 'Bruker--Nonius KappaCCD'
_diffrn_measurement_method '\f & \w'
_diffrn_radiation_source 'fine-focus sealed tube'
_diffrn_radiation_type MoK\a
_diffrn_reflns_av_R_equivalents 0.0813
_diffrn_reflns_av_sigmaI/netI 0.0430
_diffrn_reflns_limit_h_max 5
_diffrn_reflns_limit_h_min -7
_diffrn_reflns_limit_k_max 6
_diffrn_reflns_limit_k_min -8
_diffrn_reflns_limit_l_max 28
_diffrn_reflns_limit_l_min -27
_diffrn_reflns_number 5560
_diffrn_reflns_theta_full 26.0
_diffrn_reflns_theta_max 26.0
_diffrn_reflns_theta_min 4.5
_diffrn_standards_number 0
_exptl_absorpt_coefficient_mu 0.088
_exptl_absorpt_correction_type none
_exptl_crystal_colour Colourless
_exptl_crystal_density_diffrn 1.135
_exptl_crystal_density_method 'not measured'
_exptl_crystal_description Fragment
_exptl_crystal_F_000 344
_exptl_crystal_size_max 0.60
_exptl_crystal_size_mid 0.23
_exptl_crystal_size_min 0.15
_refine_diff_density_max 0.179
_refine_diff_density_min -0.130
_refine_ls_extinction_method none
_refine_ls_goodness_of_fit_ref 1.133
_refine_ls_hydrogen_treatment constr
_refine_ls_matrix_type full
_refine_ls_number_parameters 100
_refine_ls_number_reflns 1085
_refine_ls_number_restraints 0
_refine_ls_restrained_S_all 1.133
_refine_ls_R_factor_all 0.0617
_refine_ls_R_factor_gt 0.0455
_refine_ls_shift/su_max 0.000
_refine_ls_shift/su_mean 0.000
_refine_ls_structure_factor_coef Fsqd
_refine_ls_weighting_details 'calc w=1/[\s^2^(Fo^2^)+(0.0398P)^2^+0.166P] where P=(Fo^2^+2Fc^2^)/3'
_refine_ls_weighting_scheme calc
_refine_ls_wR_factor_gt 0.1015
_refine_ls_wR_factor_ref 0.1128
_reflns_number_gt 866
_reflns_number_total 1085
_reflns_threshold_expression I>2\s(I)
_cod_data_source_file lh2251.cif
_cod_data_source_block I
_cod_database_code 2211522
_cod_database_fobs_code 2211522

loop_
_symmetry_equiv_pos_as_xyz
'x, y, z'
'-x+1/2, -y, z+1/2'
'x+1/2, -y+1/2, -z'
'-x, y+1/2, -z+1/2'

loop_
_atom_site_type_symbol
_atom_site_label
_atom_site_fract_x
_atom_site_fract_y
_atom_site_fract_z
_atom_site_U_iso_or_equiv
_atom_site_adp_type
_atom_site_calc_flag
_atom_site_refinement_flags
_atom_site_occupancy
C C1 0.4373(5) 0.1132(5) 0.11994(11) 0.0536(7) Uani d . 1
C C2 0.2795(4) 0.2676(4) 0.14327(11) 0.0485(6) Uani d . 1
C C3 0.0887(5) 0.3134(5) 0.11434(12) 0.0589(8) Uani d . 1
C C4 -0.0614(5) 0.4450(5) 0.13815(14) 0.0694(9) Uani d . 1
C C5 -0.0226(7) 0.5308(6) 0.19190(15) 0.0768(10) Uani d . 1
C C6 0.1657(7) 0.4889(6) 0.22120(14) 0.0831(11) Uani d . 1
C C7 0.3180(6) 0.3578(5) 0.19700(12) 0.0677(9) Uani d . 1
C C8 0.3602(7) -0.1024(5) 0.13225(16) 0.0805(11) Uani d . 1
F F1 0.6469(2) 0.4791(2) 0.01353(7) 0.0537(4) Uani d . 1
N N1 0.4754(3) 0.1335(3) 0.05554(9) 0.0474(5) Uani d . 1
O O1 0.7959(3) 0.8598(3) 0.03563(11) 0.0802(7) Uani d . 1
H H1A 0.5201 0.2582 0.0476 0.071 Uiso calc R 1
H H1B 0.3528 0.1089 0.0363 0.071 Uiso calc R 1
H H1C 0.5762 0.0456 0.0443 0.071 Uiso calc R 1
H H1O 0.7606 0.7370 0.0274 0.120 Uiso d R 1
H H2O 0.9154 0.8902 0.0181 0.120 Uiso d R 1
H H1 0.5760 0.1328 0.1401 0.064 Uiso calc R 1
H H3 0.0607 0.2543 0.0781 0.071 Uiso calc R 1
H H7 0.4460 0.3310 0.2171 0.081 Uiso calc R 1
H H6 0.1922 0.5483 0.2575 0.100 Uiso calc R 1
H H5 -0.1241 0.6175 0.2085 0.092 Uiso calc R 1
H H4 -0.1879 0.4752 0.1178 0.083 Uiso calc R 1
H H8A 0.4671 -0.1966 0.1186 0.121 Uiso calc R 1
H H8B 0.2260 -0.1261 0.1121 0.121 Uiso calc R 1
H H8C 0.3391 -0.1197 0.1737 0.121 Uiso calc R 1

loop_
_atom_site_aniso_label
_atom_site_aniso_U_11
_atom_site_aniso_U_22
_atom_site_aniso_U_33
_atom_site_aniso_U_12
_atom_site_aniso_U_13
_atom_site_aniso_U_23
C1 0.0533(16) 0.0524(17) 0.0551(15) -0.0025(14) -0.0024(13) 0.0155(13)
C2 0.0544(15) 0.0450(15) 0.0462(13) -0.0124(13) 0.0027(12) 0.0064(12)
C3 0.0589(16) 0.0624(19) 0.0553(14) 0.0014(15) -0.0003(13) -0.0107(14)
C4 0.0671(19) 0.0629(19) 0.0782(19) 0.0036(18) 0.0088(17) -0.0077(17)
C5 0.096(2) 0.055(2) 0.080(2) -0.008(2) 0.030(2) -0.0100(18)
C6 0.126(3) 0.070(2) 0.0536(18) -0.027(3) 0.012(2) -0.0137(17)
C7 0.084(2) 0.068(2) 0.0512(16) -0.019(2) -0.0044(16) 0.0045(16)
C8 0.096(3) 0.0528(19) 0.093(2) 0.0038(19) 0.018(2) 0.0297(18)
F1 0.0487(8) 0.0376(8) 0.0747(10) -0.0012(7) 0.0011(7) 0.0024(7)
N1 0.0442(11) 0.0340(11) 0.0640(12) -0.0017(11) 0.0033(10) 0.0043(10)
O1 0.0557(11) 0.0407(11) 0.144(2) -0.0031(11) 0.0237(13) -0.0136(12)

loop_
_atom_type_symbol
_atom_type_description
_atom_type_scat_dispersion_real
_atom_type_scat_dispersion_imag
_atom_type_scat_source
C C 0.0033 0.0000 'International Tables Vol C Tables 4.2.6.8 and 6.1.1.4'
H H 0.0000 0.0000 'International Tables Vol C Tables 4.2.6.8 and 6.1.1.4'
F F 0.0171 0.0000 'International Tables Vol C Tables 4.2.6.8 and 6.1.1.4'
N N 0.0061 0.0000 'International Tables Vol C Tables 4.2.6.8 and 6.1.1.4'
O O 0.0106 0.0000 'International Tables Vol C Tables 4.2.6.8 and 6.1.1.4'

loop_
_diffrn_radiation_wavelength
0.71073

loop_
_geom_angle_atom_site_label_1
_geom_angle_atom_site_label_2
_geom_angle_atom_site_label_3
_geom_angle
_geom_angle_publ_flag
N1 C1 C2 112.7(2) n
N1 C1 C8 108.3(2) n
C2 C1 C8 111.5(2) n
C2 C3 C4 121.5(3) n
C7 C2 C3 118.2(3) n
C7 C2 C1 119.6(3) n
C3 C2 C1 122.1(2) n
C2 C7 C6 120.2(3) n
C5 C6 C7 120.5(3) n
C6 C5 C4 120.0(3) n
C5 C4 C3 119.6(3) n
C1 N1 H1A 109.5 n
C1 N1 H1B 109.5 n
H1A N1 H1B 109.5 n
C1 N1 H1C 109.5 n
H1A N1 H1C 109.5 n
H1B N1 H1C 109.5 n
H1O O1 H2O 109.6 n
N1 C1 H1 108.1 n
C2 C1 H1 108.1 n
C8 C1 H1 108.1 n
C2 C3 H3 119.3 n
C4 C3 H3 119.3 n
C2 C7 H7 119.9 n
C6 C7 H7 119.9 n
C5 C6 H6 119.8 n
C7 C6 H6 119.8 n
C6 C5 H5 120.0 n
C4 C5 H5 120.0 n
C5 C4 H4 120.2 n
C3 C4 H4 120.2 n
C1 C8 H8A 109.5 n
C1 C8 H8B 109.5 n
H8A C8 H8B 109.5 n
C1 C8 H8C 109.5 n
H8A C8 H8C 109.5 n
H8B C8 H8C 109.5 n

loop_
_geom_bond_atom_site_label_1
_geom_bond_atom_site_label_2
_geom_bond_distance
_geom_bond_publ_flag
N1 C1 1.491(3) n
C1 C2 1.510(4) n
C1 C8 1.532(5) n
C3 C2 1.383(4) n
C3 C4 1.384(4) n
C2 C7 1.383(4) n
C7 C6 1.394(5) n
C6 C5 1.369(5) n
C5 C4 1.371(5) n
N1 H1A 0.8900 n
N1 H1B 0.8900 n
N1 H1C 0.8900 n
O1 H1O 0.8632 n
O1 H2O 0.8627 n
C1 H1 0.9800 n
C3 H3 0.9300 n
C7 H7 0.9300 n
C6 H6 0.9300 n
C5 H5 0.9300 n
C4 H4 0.9300 n
C8 H8A 0.9600 n
C8 H8B 0.9600 n
C8 H8C 0.9600 n

loop_
_geom_hbond_atom_site_label_D
_geom_hbond_atom_site_label_H
_geom_hbond_atom_site_label_A
_geom_hbond_site_symmetry_A
_geom_hbond_distance_DH
_geom_hbond_distance_HA
_geom_hbond_distance_DA
_geom_hbond_angle_DHA
_geom_hbond_publ_flag
N1 H1A F1 . 0.89 1.83 2.699(2) 163.9 y
N1 H1B F1 3_455 0.89 1.80 2.673(3) 166.0 y
N1 H1C O1 1_545 0.89 1.84 2.722(3) 169.4 y
O1 H1O F1 . 0.86 1.87 2.732(3) 172.2 y
O1 H2O F1 3_565 0.86 1.82 2.663(2) 165.0 y

loop_
_cod_related_entry_id
_cod_related_entry_database
_cod_related_entry_code
1 ChemSpider 21178253
